data_2019712
loop_
_publ_author_name
'Berger, Matthias'
'Auner, Norbert'
'Bolte, Michael'

_publ_section_title
;
 Hexabromo- and hexaiododisilane: small and simple molecules showing
 completely different crystal structures
;
_journal_coeditor_code QS3044
_journal_issue 11
_journal_name_full 'Acta Crystallographica Section C'
_journal_page_first 1088
_journal_page_last 1091
_journal_paper_doi 10.1107/S2053229614022992
_journal_volume 70
_journal_year 2014
_chemical_formula_iupac 'I6 Si2'
_chemical_formula_moiety 'I6 Si2'
_chemical_formula_sum 'I6 Si2'
_chemical_formula_weight 817.58
_chemical_name_systematic
;
hexaiododisilane
;
_space_group_IT_number 148
_symmetry_cell_setting trigonal
_symmetry_space_group_name_Hall '-R 3'
_symmetry_space_group_name_H-M 'R -3 :H'
_atom_sites_solution_primary direct
_atom_sites_solution_secondary difmap
_audit_creation_method SHELXL97
_cell_angle_alpha 90.00
_cell_angle_beta 90.00
_cell_angle_gamma 120.00
_cell_formula_units_Z 3
_cell_length_a 7.1436(9)
_cell_length_b 7.1436(9)
_cell_length_c 22.213(3)
_cell_measurement_reflns_used 1398
_cell_measurement_temperature 173(2)
_cell_measurement_theta_max 27.7
_cell_measurement_theta_min 3.4
_cell_volume 981.7(2)
_computing_cell_refinement
;
X-AREA (Stoe & Cie, 2001)
;
_computing_data_collection
;
X-AREA (Stoe & Cie, 2001)
;
_computing_data_reduction
;
X-AREA (Stoe & Cie, 2001)
;
_computing_molecular_graphics
;
XP (Sheldrick, 2008)
;
_computing_publication_material
;
SHELXL97 (Sheldrick, 2008) and publCIF (Westrip, 2010)
;
_computing_structure_refinement
;
SHELXL97 (Sheldrick, 2008)
;
_computing_structure_solution
;
SHELXS97 (Sheldrick, 2008)
;
_diffrn_ambient_temperature 173(2)
_diffrn_measured_fraction_theta_full 0.997
_diffrn_measured_fraction_theta_max 0.994
_diffrn_measurement_device_type 'Stoe IPDS II two-circle'
_diffrn_measurement_method \w
_diffrn_radiation_monochromator graphite
_diffrn_radiation_source 'fine-focus sealed tube'
_diffrn_radiation_type MoK\a
_diffrn_radiation_wavelength 0.71073
_diffrn_reflns_av_R_equivalents 0.0532
_diffrn_reflns_av_sigmaI/netI 0.0394
_diffrn_reflns_limit_h_max 5
_diffrn_reflns_limit_h_min -9
_diffrn_reflns_limit_k_max 9
_diffrn_reflns_limit_k_min -8
_diffrn_reflns_limit_l_max 25
_diffrn_reflns_limit_l_min -28
_diffrn_reflns_number 1409
_diffrn_reflns_theta_full 25.00
_diffrn_reflns_theta_max 27.43
_diffrn_reflns_theta_min 3.42
_diffrn_standards_number 0
_exptl_absorpt_coefficient_mu 14.363
_exptl_absorpt_correction_T_max 0.1524
_exptl_absorpt_correction_T_min 0.1442
_exptl_absorpt_correction_type multi-scan
_exptl_absorpt_process_details
;
[MULABS (Spek, 2009; Blessing, 1995)]
;
_exptl_crystal_colour colourless
_exptl_crystal_density_diffrn 4.149
_exptl_crystal_density_method 'not measured'
_exptl_crystal_description block
_exptl_crystal_F_000 1038
_exptl_crystal_size_max 0.22
_exptl_crystal_size_mid 0.22
_exptl_crystal_size_min 0.21
_refine_diff_density_max 1.456
_refine_diff_density_min -1.571
_refine_ls_extinction_coef 0.0055(6)
_refine_ls_extinction_expression Fc^*^=kFc[1+0.001xFc^2^\l^3^/sin(2\q)]^-1/4^
_refine_ls_extinction_method
;
SHELXL97 (Sheldrick, 2008)
;
_refine_ls_goodness_of_fit_ref 1.049
_refine_ls_matrix_type full
_refine_ls_number_parameters 14
_refine_ls_number_reflns 500
_refine_ls_number_restraints 0
_refine_ls_restrained_S_all 1.049
_refine_ls_R_factor_all 0.0510
_refine_ls_R_factor_gt 0.0470
_refine_ls_shift/su_max 0.000
_refine_ls_shift/su_mean 0.000
_refine_ls_structure_factor_coef Fsqd
_refine_ls_weighting_details 'calc w = 1/[\s^2^(Fo^2^)+(0.0824P)^2^] where P=(Fo^2^+2Fc^2^)/3'
_refine_ls_weighting_scheme calc
_refine_ls_wR_factor_gt 0.1211
_refine_ls_wR_factor_ref 0.1234
_reflns_number_gt 438
_reflns_number_total 500
_reflns_threshold_expression I>2\s(I)
_cod_data_source_file qs3044sup1.cif
_cod_data_source_block au116
_cod_depositor_comments 'Adding full bibliography for 2019711--2019712.cif.'
_cod_original_cell_volume 981.70(10)
_cod_original_sg_symbol_H-M R-3
_cod_database_code 2019712
_cod_database_fobs_code 2019712

loop_
_symmetry_equiv_pos_as_xyz
'x, y, z'
'-y, x-y, z'
'-x+y, -x, z'
'x+2/3, y+1/3, z+1/3'
'-y+2/3, x-y+1/3, z+1/3'
'-x+y+2/3, -x+1/3, z+1/3'
'x+1/3, y+2/3, z+2/3'
'-y+1/3, x-y+2/3, z+2/3'
'-x+y+1/3, -x+2/3, z+2/3'
'-x, -y, -z'
'y, -x+y, -z'
'x-y, x, -z'
'-x+2/3, -y+1/3, -z+1/3'
'y+2/3, -x+y+1/3, -z+1/3'
'x-y+2/3, x+1/3, -z+1/3'
'-x+1/3, -y+2/3, -z+2/3'
'y+1/3, -x+y+2/3, -z+2/3'
'x-y+1/3, x+2/3, -z+2/3'

loop_
_atom_site_type_symbol
_atom_site_label
_atom_site_fract_x
_atom_site_fract_y
_atom_site_fract_z
_atom_site_U_iso_or_equiv
_atom_site_adp_type
_atom_site_calc_flag
_atom_site_refinement_flags
_atom_site_occupancy
_atom_site_symmetry_multiplicity
I I1 0.32029(8) 0.32622(6) 0.08578(2) 0.0392(4) Uani d . 1 1
Si Si1 0.0000 0.0000 0.05252(10) 0.0279(7) Uani d S 1 3

loop_
_atom_site_aniso_label
_atom_site_aniso_U_11
_atom_site_aniso_U_22
_atom_site_aniso_U_33
_atom_site_aniso_U_12
_atom_site_aniso_U_13
_atom_site_aniso_U_23
I1 0.0343(4) 0.0342(4) 0.0434(6) 0.0127(2) -0.00568(13) -0.00505(12)
Si1 0.0287(9) 0.0287(9) 0.0265(12) 0.0143(4) 0.000 0.000

loop_
_atom_type_symbol
_atom_type_description
_atom_type_scat_dispersion_real
_atom_type_scat_dispersion_imag
_atom_type_scat_source
I I -0.4742 1.8119 'International Tables Vol C Tables 4.2.6.8 and 6.1.1.4'
Si Si 0.0817 0.0704 'International Tables Vol C Tables 4.2.6.8 and 6.1.1.4'

loop_
_geom_angle_atom_site_label_1
_geom_angle_atom_site_label_2
_geom_angle_atom_site_label_3
_geom_angle_site_symmetry_1
_geom_angle_site_symmetry_3
_geom_angle
Si1 Si1 I1 10 2 107.74(5)
Si1 Si1 I1 10 . 107.74(5)
I1 Si1 I1 2 . 111.15(5)
Si1 Si1 I1 10 3 107.74(5)
I1 Si1 I1 2 3 111.15(5)
I1 Si1 I1 . 3 111.15(5)

loop_
_geom_bond_atom_site_label_1
_geom_bond_atom_site_label_2
_geom_bond_site_symmetry_2
_geom_bond_distance
I1 Si1 . 2.4248(8)
Si1 Si1 10 2.333(5)
Si1 I1 2 2.4247(8)
Si1 I1 3 2.4248(8)
